data_2104750
loop_
_publ_author_name
'Elliot, Alexander Dean'

_publ_section_title
;
 Structure of pyrrhotite 5<i>C</i> (Fe~9~S~10~)
;
_journal_coeditor_code KD5037
_journal_issue 3
_journal_name_full 'Acta Crystallographica Section B'
_journal_page_first 271
_journal_page_last 279
_journal_paper_doi 10.1107/S0108768110011845
_journal_volume 66
_journal_year 2010
_chemical_formula_structural Fe7S8
_chemical_formula_sum 'Fe7 S8'
_chemical_formula_weight 647.435
_chemical_name_common 'Pyrrhotite 4C'
_chemical_name_mineral 'Pyrrhotite 4C'
_chemical_name_structure_type Pyrrhotite
_space_group_crystal_system monoclinic
_space_group_IT_number 15
_space_group_name_Hall '-C 2yc'
_space_group_name_H-M_alt 'C 1 2/c 1'
_symmetry_space_group_name_Hall '-C 2yc'
_symmetry_space_group_name_H-M 'C 1 2/c 1'
_cell_angle_alpha 90
_cell_angle_beta 118.0336(18)
_cell_angle_gamma 90
_cell_formula_units_Z 4
_cell_length_a 11.91356(28)
_cell_length_b 6.87062(15)
_cell_length_c 12.91102(34)
_cell_volume 932.82(4)
_exptl_absorpt_coefficient_mu 18.66954(84)
_exptl_crystal_density_diffrn 4.61022(21)
_pd_block_id 2010-05-13T01:02|Pyrrhotite4C|A.Elliot|5Ca3
_pd_proc_ls_profile_function
;
Crystallite size and strain modelled with Lorentzian and Gaussian 
component convolutions
4C Phase
    CS_L(cspyrrhotite4H, 400.00000`_35.61229_LIMIT_MIN_400 
    min =400; max =2000;)
    Strain_L(spyrrhotite4H, 0.20000`_0.00568_LIMIT_MAX_0.2 
    min 0.0001 max 0.2)
;
_refine_ls_R_I_factor 0.01498
_cod_data_source_file kd5037.cif
_cod_data_source_block (5Ca3)_Pyrrhotite_4C
_cod_original_cell_volume 932.819(42)
_cod_database_code 2104750

loop_
_symmetry_equiv_pos_as_xyz
'-x, -y, -z'
'-x, y, -z+1/2'
'-x+1/2, -y+1/2, -z'
'-x+1/2, y+1/2, -z+1/2'
'x, -y, z+1/2'
'x, y, z'
'x+1/2, -y+1/2, z+1/2'
'x+1/2, y+1/2, z'

loop_
_atom_site_label
_atom_site_type_symbol
_atom_site_symmetry_multiplicity
_atom_site_fract_x
_atom_site_fract_y
_atom_site_fract_z
_atom_site_occupancy
_atom_site_B_iso_or_equiv
Fe1 Fe+2 8 0.126 0.0981 0.9908 1 0.564(23)
Fe3 Fe+2 8 0.256 0.1266 0.2462 1 0.564(23)
Fe5 Fe+2 8 0.3594 0.1401 0.5 1 0.564(23)
Fe7 Fe+2 4 0 0.3931 0.25 1 0.564(23)
S1 S 8 0.8957 0.1228 0.8755 1 0.301(25)
S2 S 8 0.3531 0.1251 0.1234 1 0.301(25)
S3 S 8 0.8601 0.1254 0.1378 1 0.301(25)
S4 S 8 0.6024 0.1241 0.6206 1 0.301(25)

loop_
_atom_type_symbol
_atom_type_description
_atom_type_scat_dispersion_real
_atom_type_scat_dispersion_imag
_atom_type_scat_source
Fe2+ Fe2+ 26.368 1.116 'Default dataset used by TOPAS R3'
S S 16.156 0.167 'Default dataset used by TOPAS R3'

loop_
_citation_title
_citation_page_first
_citation_page_last
_citation_year
_citation_journal_abbrev
_citation_journal_volume
; Structure and magnetism in synthetic pyrrhotite Fe7S8: 
a powder neutron-diffraction study
;
014415-1 014415-12 2004
;
;
;
;
